data_4036430
loop_
_publ_author_name
'Yamaguchi, Kirara'
'Murai, Toshiaki'
'Hasegawa, Saki'
'Miwa, Yohei'
'Kutsumizu, Shoichi'
'Maruyama, Toshifumi'
'Sasamori, Takahiro'
'Tokitoh, Norihiro'

_publ_section_title
;
 5-N-Arylaminothiazoles as Highly Twisted Fluorescent Monocyclic
 Heterocycles: Synthesis and Characterization.
;
_journal_issue 21
_journal_name_full 'The Journal of organic chemistry'
_journal_page_first 10742
_journal_page_last 10756
_journal_paper_doi 10.1021/acs.joc.5b01963
_journal_volume 80
_journal_year 2015
_chemical_formula_moiety 'C28 H21 Cl N2 O S'
_chemical_formula_sum 'C28 H21 Cl N2 O S'
_chemical_formula_weight 468.98
_space_group_IT_number 2
_space_group_name_Hall '-P 1'
_space_group_name_H-M_alt 'P -1'
_symmetry_cell_setting triclinic
_symmetry_Int_Tables_number 2
_symmetry_space_group_name_H-M 'P -1'
_atom_sites_solution_hydrogens geom
_atom_sites_solution_primary direct
_atom_sites_solution_secondary difmap
_audit_creation_method SHELXL-97
_cell_angle_alpha 99.353(14)
_cell_angle_beta 107.006(16)
_cell_angle_gamma 92.428(16)
_cell_formula_units_Z 2
_cell_length_a 10.159(11)
_cell_length_b 10.402(10)
_cell_length_c 11.754(13)
_cell_measurement_reflns_used 3654
_cell_measurement_temperature 193.1
_cell_measurement_theta_max 31.2
_cell_measurement_theta_min 1.8
_cell_volume 1167(2)
_computing_structure_refinement 'SHELXL-97 (Sheldrick, 1997)'
_computing_structure_solution 'SHELXS-97 (Sheldrick, 1990)'
_diffrn_ambient_temperature 193(2)
_diffrn_detector_area_resol_mean 14.63
_diffrn_measured_fraction_theta_full 0.988
_diffrn_measured_fraction_theta_max 0.988
_diffrn_measurement_device_type 'Rigaku/MSC Mercury CCD'
_diffrn_measurement_method \w
_diffrn_radiation_monochromator graphite
_diffrn_radiation_source 'fine-focus sealed tube'
_diffrn_radiation_type MoK\a
_diffrn_radiation_wavelength 0.71075
_diffrn_reflns_av_R_equivalents 0.0316
_diffrn_reflns_av_sigmaI/netI 0.0565
_diffrn_reflns_limit_h_max 7
_diffrn_reflns_limit_h_min -13
_diffrn_reflns_limit_k_max 13
_diffrn_reflns_limit_k_min -13
_diffrn_reflns_limit_l_max 14
_diffrn_reflns_limit_l_min -15
_diffrn_reflns_number 9428
_diffrn_reflns_theta_full 27.50
_diffrn_reflns_theta_max 27.50
_diffrn_reflns_theta_min 2.11
_exptl_absorpt_coefficient_mu 0.277
_exptl_absorpt_correction_T_max 0.962
_exptl_absorpt_correction_T_min 0.575
_exptl_absorpt_correction_type multi-scan
_exptl_absorpt_process_details '(Jacobson, 1998)'
_exptl_crystal_colour Green
_exptl_crystal_density_diffrn 1.335
_exptl_crystal_density_method 'not measured'
_exptl_crystal_description Block
_exptl_crystal_F_000 488
_exptl_crystal_size_max 0.40
_exptl_crystal_size_mid 0.26
_exptl_crystal_size_min 0.14
_refine_diff_density_max 0.382
_refine_diff_density_min -0.365
_refine_diff_density_rms 0.054
_refine_ls_extinction_method none
_refine_ls_goodness_of_fit_ref 1.034
_refine_ls_hydrogen_treatment constr
_refine_ls_matrix_type full
_refine_ls_number_parameters 299
_refine_ls_number_reflns 5297
_refine_ls_number_restraints 0
_refine_ls_restrained_S_all 1.034
_refine_ls_R_factor_all 0.0883
_refine_ls_R_factor_gt 0.0570
_refine_ls_shift/su_max 0.000
_refine_ls_shift/su_mean 0.000
_refine_ls_structure_factor_coef Fsqd
_refine_ls_weighting_details 'calc w=1/[\s^2^(Fo^2^)+(0.0885P)^2^+0.0000P] where P=(Fo^2^+2Fc^2^)/3'
_refine_ls_weighting_scheme calc
_refine_ls_wR_factor_gt 0.1478
_refine_ls_wR_factor_ref 0.1744
_reflns_number_gt 3376
_reflns_number_total 5297
_reflns_threshold_expression >2sigma(I)
_cod_data_source_file jo5b01963_si_003.cif
_cod_data_source_block sh078
_cod_original_sg_symbol_H-M 'P -1         '
_cod_database_code 4036430

loop_
_symmetry_equiv_pos_as_xyz
'x, y, z'
'-x, -y, -z'

loop_
_atom_site_label
_atom_site_type_symbol
_atom_site_fract_x
_atom_site_fract_y
_atom_site_fract_z
_atom_site_U_iso_or_equiv
_atom_site_adp_type
_atom_site_occupancy
_atom_site_symmetry_multiplicity
_atom_site_calc_flag
_atom_site_refinement_flags
Cl1 Cl -0.18205(8) -0.23931(8) -0.58052(7) 0.0749(3) Uani 1 1 d .
S1 S 0.10708(6) 0.15551(6) -0.00604(6) 0.0448(2) Uani 1 1 d .
O1 O 0.48199(18) 0.45880(16) 0.13509(18) 0.0569(5) Uani 1 1 d .
N1 N 0.29799(19) 0.13389(18) -0.10700(18) 0.0416(5) Uani 1 1 d .
N2 N 0.2963(2) 0.29462(18) 0.19317(17) 0.0406(5) Uani 1 1 d .
C1 C -0.0806(3) -0.1411(2) -0.4482(2) 0.0498(6) Uani 1 1 d .
C2 C -0.1435(3) -0.0657(3) -0.3762(2) 0.0514(6) Uani 1 1 d .
H2 H -0.2414 -0.0682 -0.3988 0.062 Uiso 1 1 calc R
C3 C -0.0635(3) 0.0136(2) -0.2710(2) 0.0486(6) Uani 1 1 d .
H3 H -0.1064 0.0668 -0.2214 0.058 Uiso 1 1 calc R
C4 C 0.0800(2) 0.0163(2) -0.2368(2) 0.0423(6) Uani 1 1 d .
C5 C 0.1397(3) -0.0621(3) -0.3104(2) 0.0537(7) Uani 1 1 d .
H5 H 0.2375 -0.0609 -0.2881 0.064 Uiso 1 1 calc R
C6 C 0.0612(3) -0.1416(3) -0.4148(3) 0.0574(7) Uani 1 1 d .
H6 H 0.1037 -0.1964 -0.4637 0.069 Uiso 1 1 calc R
C7 C 0.1676(2) 0.0993(2) -0.1261(2) 0.0425(6) Uani 1 1 d .
C8 C 0.2702(2) 0.2334(2) 0.0732(2) 0.0409(5) Uani 1 1 d .
C9 C 0.3578(2) 0.2116(2) 0.0047(2) 0.0396(5) Uani 1 1 d .
C10 C 0.5071(2) 0.2501(2) 0.0399(2) 0.0430(6) Uani 1 1 d .
C11 C 0.5692(2) 0.3725(2) 0.1075(2) 0.0469(6) Uani 1 1 d .
C12 C 0.7105(3) 0.4018(3) 0.1380(3) 0.0592(7) Uani 1 1 d .
H12 H 0.7523 0.4843 0.1854 0.071 Uiso 1 1 calc R
C13 C 0.7905(3) 0.3112(3) 0.0996(3) 0.0657(8) Uani 1 1 d .
H13 H 0.8879 0.3306 0.1223 0.079 Uiso 1 1 calc R
C14 C 0.7309(3) 0.1940(3) 0.0291(3) 0.0611(8) Uani 1 1 d .
H14 H 0.7863 0.1332 0.0003 0.073 Uiso 1 1 calc R
C15 C 0.5912(2) 0.1637(2) -0.0002(2) 0.0502(6) Uani 1 1 d .
H15 H 0.5508 0.0815 -0.0492 0.060 Uiso 1 1 calc R
C16 C 0.2190(2) 0.4000(2) 0.2183(2) 0.0405(5) Uani 1 1 d .
C17 C 0.1829(3) 0.4853(2) 0.1392(2) 0.0510(6) Uani 1 1 d .
H17 H 0.2119 0.4749 0.0686 0.061 Uiso 1 1 calc R
C18 C 0.1047(3) 0.5862(3) 0.1617(3) 0.0607(8) Uani 1 1 d .
H18 H 0.0804 0.6450 0.1067 0.073 Uiso 1 1 calc R
C19 C 0.0619(3) 0.6019(3) 0.2629(3) 0.0625(8) Uani 1 1 d .
H19 H 0.0086 0.6718 0.2785 0.075 Uiso 1 1 calc R
C20 C 0.0962(3) 0.5165(3) 0.3413(3) 0.0610(8) Uani 1 1 d .
H20 H 0.0663 0.5270 0.4113 0.073 Uiso 1 1 calc R
C21 C 0.1740(3) 0.4152(2) 0.3198(2) 0.0516(6) Uani 1 1 d .
H21 H 0.1967 0.3559 0.3745 0.062 Uiso 1 1 calc R
C22 C 0.3978(2) 0.2490(2) 0.2846(2) 0.0434(6) Uani 1 1 d .
C23 C 0.4715(3) 0.3333(3) 0.3877(3) 0.0580(7) Uani 1 1 d .
H23 H 0.4559 0.4232 0.3977 0.070 Uiso 1 1 calc R
C24 C 0.5695(3) 0.2872(4) 0.4781(3) 0.0722(9) Uani 1 1 d .
H24 H 0.6198 0.3457 0.5503 0.087 Uiso 1 1 calc R
C25 C 0.5937(3) 0.1585(4) 0.4637(3) 0.0762(10) Uani 1 1 d .
H25 H 0.6604 0.1274 0.5257 0.091 Uiso 1 1 calc R
C26 C 0.5221(3) 0.0749(3) 0.3603(3) 0.0677(9) Uani 1 1 d .
H26 H 0.5395 -0.0146 0.3502 0.081 Uiso 1 1 calc R
C27 C 0.4240(3) 0.1191(3) 0.2694(3) 0.0531(7) Uani 1 1 d .
H27 H 0.3750 0.0604 0.1970 0.064 Uiso 1 1 calc R
C28 C 0.5380(3) 0.5825(3) 0.2086(3) 0.0713(9) Uani 1 1 d .
H28 H 0.5884 0.5705 0.2905 0.107 Uiso 1 1 calc R
H28A H 0.4629 0.6377 0.2120 0.107 Uiso 1 1 calc R
H28B H 0.6015 0.6247 0.1740 0.107 Uiso 1 1 calc R

loop_
_atom_site_aniso_label
_atom_site_aniso_U_11
_atom_site_aniso_U_22
_atom_site_aniso_U_33
_atom_site_aniso_U_23
_atom_site_aniso_U_13
_atom_site_aniso_U_12
Cl1 0.0712(5) 0.0896(6) 0.0456(4) -0.0165(4) 0.0102(4) -0.0292(4)
S1 0.0349(3) 0.0479(4) 0.0461(4) -0.0071(3) 0.0129(3) -0.0015(3)
O1 0.0473(10) 0.0457(9) 0.0656(13) -0.0125(9) 0.0122(9) -0.0080(8)
N1 0.0375(11) 0.0435(10) 0.0390(11) -0.0035(8) 0.0113(9) -0.0058(9)
N2 0.0400(10) 0.0411(10) 0.0354(11) -0.0041(8) 0.0092(9) 0.0050(8)
C1 0.0492(14) 0.0545(14) 0.0369(14) -0.0029(11) 0.0083(12) -0.0131(12)
C2 0.0372(13) 0.0619(15) 0.0458(16) 0.0007(12) 0.0046(12) -0.0040(12)
C3 0.0415(13) 0.0536(14) 0.0472(15) -0.0014(11) 0.0135(12) 0.0055(11)
C4 0.0378(12) 0.0410(12) 0.0426(14) -0.0036(10) 0.0111(11) -0.0055(10)
C5 0.0431(14) 0.0632(16) 0.0462(16) -0.0121(12) 0.0136(12) -0.0043(12)
C6 0.0553(17) 0.0581(15) 0.0520(17) -0.0108(13) 0.0186(14) -0.0057(13)
C7 0.0406(13) 0.0400(12) 0.0429(14) -0.0033(10) 0.0132(11) -0.0002(10)
C8 0.0381(12) 0.0386(11) 0.0404(14) -0.0036(10) 0.0100(11) -0.0010(10)
C9 0.0338(12) 0.0396(11) 0.0409(13) -0.0024(10) 0.0107(10) -0.0018(9)
C10 0.0349(12) 0.0469(13) 0.0433(14) 0.0021(11) 0.0103(11) -0.0044(10)
C11 0.0404(13) 0.0502(13) 0.0455(15) 0.0038(11) 0.0098(12) -0.0034(11)
C12 0.0414(14) 0.0609(16) 0.0657(19) 0.0032(14) 0.0086(14) -0.0143(13)
C13 0.0380(14) 0.081(2) 0.074(2) 0.0129(17) 0.0140(15) -0.0043(14)
C14 0.0426(15) 0.0656(17) 0.077(2) 0.0087(15) 0.0229(15) 0.0038(13)
C15 0.0414(14) 0.0499(14) 0.0587(18) 0.0029(12) 0.0190(13) -0.0008(11)
C16 0.0362(12) 0.0381(11) 0.0409(13) -0.0046(10) 0.0090(10) -0.0008(10)
C17 0.0491(14) 0.0535(14) 0.0479(16) 0.0024(12) 0.0136(13) 0.0108(12)
C18 0.0587(17) 0.0541(15) 0.066(2) 0.0060(14) 0.0145(15) 0.0180(14)
C19 0.0549(16) 0.0524(15) 0.076(2) -0.0071(15) 0.0227(16) 0.0136(13)
C20 0.0610(18) 0.0620(17) 0.0609(19) -0.0095(14) 0.0308(15) 0.0080(14)
C21 0.0558(16) 0.0498(14) 0.0506(16) 0.0029(12) 0.0218(13) 0.0043(12)
C22 0.0406(13) 0.0457(13) 0.0452(14) 0.0047(11) 0.0171(12) 0.0038(11)
C23 0.0539(16) 0.0594(16) 0.0506(17) 0.0028(13) 0.0045(14) 0.0033(13)
C24 0.0604(18) 0.095(2) 0.0511(19) 0.0128(17) 0.0011(15) 0.0084(17)
C25 0.0588(19) 0.098(3) 0.077(2) 0.036(2) 0.0162(18) 0.0268(19)
C26 0.0649(19) 0.0685(18) 0.088(3) 0.0316(18) 0.0384(19) 0.0275(16)
C27 0.0546(15) 0.0522(14) 0.0589(17) 0.0081(13) 0.0272(14) 0.0120(13)
C28 0.074(2) 0.0456(14) 0.080(2) -0.0187(14) 0.0204(18) -0.0195(14)

loop_
_atom_type_symbol
_atom_type_description
_atom_type_scat_dispersion_real
_atom_type_scat_dispersion_imag
_atom_type_scat_source
C C 0.0033 0.0016 'International Tables Vol C Tables 4.2.6.8 and 6.1.1.4'
H H 0.0000 0.0000 'International Tables Vol C Tables 4.2.6.8 and 6.1.1.4'
N N 0.0061 0.0033 'International Tables Vol C Tables 4.2.6.8 and 6.1.1.4'
O O 0.0106 0.0060 'International Tables Vol C Tables 4.2.6.8 and 6.1.1.4'
S S 0.1246 0.1234 'International Tables Vol C Tables 4.2.6.8 and 6.1.1.4'
Cl Cl 0.1484 0.1585 'International Tables Vol C Tables 4.2.6.8 and 6.1.1.4'

loop_
_geom_angle_atom_site_label_1
_geom_angle_atom_site_label_2
_geom_angle_atom_site_label_3
_geom_angle
C7 S1 C8 89.22(13)
C11 O1 C28 119.0(2)
C7 N1 C9 112.34(18)
C8 N2 C22 118.93(18)
C8 N2 C16 118.27(19)
C22 N2 C16 122.80(19)
C2 C1 C6 120.9(2)
C2 C1 Cl1 119.0(2)
C6 C1 Cl1 120.02(19)
C1 C2 C3 119.4(2)
C2 C3 C4 120.5(2)
C5 C4 C3 118.6(2)
C5 C4 C7 119.7(2)
C3 C4 C7 121.8(2)
C6 C5 C4 121.4(2)
C5 C6 C1 119.1(2)
N1 C7 C4 123.6(2)
N1 C7 S1 114.20(18)
C4 C7 S1 122.18(18)
C9 C8 N2 130.4(2)
C9 C8 S1 110.08(18)
N2 C8 S1 119.17(17)
C8 C9 N1 114.1(2)
C8 C9 C10 128.2(2)
N1 C9 C10 117.39(18)
C15 C10 C11 117.6(2)
C15 C10 C9 118.8(2)
C11 C10 C9 123.5(2)
O1 C11 C12 123.6(2)
O1 C11 C10 115.9(2)
C12 C11 C10 120.4(2)
C13 C12 C11 119.8(3)
C14 C13 C12 120.4(3)
C13 C14 C15 120.0(3)
C14 C15 C10 121.6(3)
C17 C16 C21 119.2(2)
C17 C16 N2 120.0(2)
C21 C16 N2 120.8(2)
C16 C17 C18 120.2(3)
C19 C18 C17 120.4(3)
C20 C19 C18 119.6(2)
C19 C20 C21 120.6(3)
C20 C21 C16 120.0(3)
C23 C22 C27 119.6(3)
C23 C22 N2 120.3(2)
C27 C22 N2 120.1(2)
C22 C23 C24 119.9(3)
C25 C24 C23 120.3(3)
C26 C25 C24 119.9(3)
C25 C26 C27 120.5(3)
C22 C27 C26 119.7(3)

loop_
_geom_bond_atom_site_label_1
_geom_bond_atom_site_label_2
_geom_bond_distance
Cl1 C1 1.727(3)
S1 C7 1.726(3)
S1 C8 1.734(3)
O1 C11 1.355(3)
O1 C28 1.419(3)
N1 C7 1.301(3)
N1 C9 1.376(3)
N2 C8 1.392(3)
N2 C22 1.415(3)
N2 C16 1.417(3)
C1 C2 1.372(3)
C1 C6 1.378(4)
C2 C3 1.376(4)
C3 C4 1.392(4)
C4 C5 1.378(3)
C4 C7 1.457(3)
C5 C6 1.366(3)
C8 C9 1.367(3)
C9 C10 1.470(3)
C10 C15 1.386(3)
C10 C11 1.400(3)
C11 C12 1.381(4)
C12 C13 1.376(4)
C13 C14 1.362(4)
C14 C15 1.368(4)
C16 C17 1.372(4)
C16 C21 1.386(4)
C17 C18 1.381(3)
C18 C19 1.370(4)
C19 C20 1.365(5)
C20 C21 1.378(3)
C22 C23 1.366(4)
C22 C27 1.381(3)
C23 C24 1.392(4)
C24 C25 1.363(5)
C25 C26 1.360(5)
C26 C27 1.387(4)

loop_
_geom_torsion_atom_site_label_1
_geom_torsion_atom_site_label_2
_geom_torsion_atom_site_label_3
_geom_torsion_atom_site_label_4
_geom_torsion
C6 C1 C2 C3 2.0(4)
Cl1 C1 C2 C3 -179.6(2)
C1 C2 C3 C4 -0.8(4)
C2 C3 C4 C5 -0.1(4)
C2 C3 C4 C7 179.9(2)
C3 C4 C5 C6 -0.2(4)
C7 C4 C5 C6 179.9(3)
C4 C5 C6 C1 1.3(5)
C2 C1 C6 C5 -2.3(5)
Cl1 C1 C6 C5 179.3(2)
C9 N1 C7 C4 -179.5(2)
C9 N1 C7 S1 -1.8(3)
C5 C4 C7 N1 20.2(4)
C3 C4 C7 N1 -159.8(3)
C5 C4 C7 S1 -157.4(2)
C3 C4 C7 S1 22.7(4)
C8 S1 C7 N1 1.2(2)
C8 S1 C7 C4 178.9(2)
C22 N2 C8 C9 -55.2(4)
C16 N2 C8 C9 125.1(3)
C22 N2 C8 S1 117.7(2)
C16 N2 C8 S1 -62.0(3)
C7 S1 C8 C9 -0.20(19)
C7 S1 C8 N2 -174.47(19)
N2 C8 C9 N1 172.7(2)
S1 C8 C9 N1 -0.8(3)
N2 C8 C9 C10 -1.2(4)
S1 C8 C9 C10 -174.6(2)
C7 N1 C9 C8 1.7(3)
C7 N1 C9 C10 176.2(2)
C8 C9 C10 C15 140.7(3)
N1 C9 C10 C15 -33.0(3)
C8 C9 C10 C11 -42.4(4)
N1 C9 C10 C11 143.9(3)
C28 O1 C11 C12 -5.9(4)
C28 O1 C11 C10 176.9(3)
C15 C10 C11 O1 173.9(2)
C9 C10 C11 O1 -3.0(4)
C15 C10 C11 C12 -3.5(4)
C9 C10 C11 C12 179.6(3)
O1 C11 C12 C13 -175.8(3)
C10 C11 C12 C13 1.4(5)
C11 C12 C13 C14 1.6(5)
C12 C13 C14 C15 -2.4(5)
C13 C14 C15 C10 0.2(5)
C11 C10 C15 C14 2.7(4)
C9 C10 C15 C14 179.8(3)
C8 N2 C16 C17 -35.9(3)
C22 N2 C16 C17 144.4(3)
C8 N2 C16 C21 141.4(2)
C22 N2 C16 C21 -38.3(3)
C21 C16 C17 C18 1.1(4)
N2 C16 C17 C18 178.4(2)
C16 C17 C18 C19 -0.2(4)
C17 C18 C19 C20 -0.4(4)
C18 C19 C20 C21 0.3(5)
C19 C20 C21 C16 0.5(4)
C17 C16 C21 C20 -1.2(4)
N2 C16 C21 C20 -178.5(2)
C8 N2 C22 C23 149.8(2)
C16 N2 C22 C23 -30.5(4)
C8 N2 C22 C27 -29.5(3)
C16 N2 C22 C27 150.2(2)
C27 C22 C23 C24 -1.9(4)
N2 C22 C23 C24 178.9(3)
C22 C23 C24 C25 0.9(5)
C23 C24 C25 C26 0.2(5)
C24 C25 C26 C27 -0.3(5)
C23 C22 C27 C26 1.7(4)
N2 C22 C27 C26 -179.0(2)
C25 C26 C27 C22 -0.6(4)
